data_2220457
loop_
_publ_author_name
'Zhu, Chuan-Gao'
'Wei, Yi-Jun'
'Zhu, Qi-Yong'

_publ_section_title
;
 3-Bromo-<i>N</i>'-(3,5-dichloro-2-hydroxybenzylidene)benzohydrazide
;
_journal_coeditor_code CI2740
_journal_issue 1
_journal_name_full 'Acta Crystallographica Section E'
_journal_page_first o85
_journal_paper_doi 10.1107/S1600536808041378
_journal_volume 65
_journal_year 2009
_chemical_formula_iupac 'C14 H9 Br Cl2 N2 O2'
_chemical_formula_moiety 'C14 H9 Br Cl2 N2 O2'
_chemical_formula_sum 'C14 H9 Br Cl2 N2 O2'
_chemical_formula_weight 388.04
_chemical_name_systematic
;
3-Bromo-<i>N</i>'-(3,5-dichloro-2-hydroxybenzylidene)benzohydrazide
;
_space_group_IT_number 14
_symmetry_cell_setting monoclinic
_symmetry_space_group_name_Hall '-P 2ybc'
_symmetry_space_group_name_H-M 'P 1 21/c 1'
_atom_sites_solution_hydrogens geom
_atom_sites_solution_primary direct
_atom_sites_solution_secondary difmap
_audit_creation_method SHELXL-97
_cell_angle_alpha 90.00
_cell_angle_beta 104.014(2)
_cell_angle_gamma 90.00
_cell_formula_units_Z 4
_cell_length_a 8.272(2)
_cell_length_b 22.366(3)
_cell_length_c 8.237(2)
_cell_measurement_reflns_used 1779
_cell_measurement_temperature 298(2)
_cell_measurement_theta_max 24.9
_cell_measurement_theta_min 2.5
_cell_volume 1478.6(5)
_computing_cell_refinement 'SAINT (Bruker, 2002)'
_computing_data_collection 'SMART (Bruker, 2002)'
_computing_data_reduction 'SAINT (Bruker, 2002)'
_computing_molecular_graphics 'SHELXTL (Sheldrick, 2008)'
_computing_publication_material 'SHELXTL (Sheldrick, 2008)'
_computing_structure_refinement 'SHELXL97 (Sheldrick, 2008)'
_computing_structure_solution 'SHELXS97 (Sheldrick, 2008)'
_diffrn_ambient_temperature 298(2)
_diffrn_measured_fraction_theta_full 0.997
_diffrn_measured_fraction_theta_max 0.997
_diffrn_measurement_device_type 'Bruker SMART 1000 CCD area-detector'
_diffrn_measurement_method '\w scans'
_diffrn_radiation_monochromator graphite
_diffrn_radiation_source 'fine-focus sealed tube'
_diffrn_radiation_type MoK\a
_diffrn_radiation_wavelength 0.71073
_diffrn_reflns_av_R_equivalents 0.0352
_diffrn_reflns_av_sigmaI/netI 0.0470
_diffrn_reflns_limit_h_max 10
_diffrn_reflns_limit_h_min -10
_diffrn_reflns_limit_k_max 28
_diffrn_reflns_limit_k_min -25
_diffrn_reflns_limit_l_max 10
_diffrn_reflns_limit_l_min -9
_diffrn_reflns_number 8590
_diffrn_reflns_theta_full 26.99
_diffrn_reflns_theta_max 26.99
_diffrn_reflns_theta_min 2.54
_diffrn_standards_number 0
_exptl_absorpt_coefficient_mu 3.145
_exptl_absorpt_correction_T_max 0.513
_exptl_absorpt_correction_T_min 0.495
_exptl_absorpt_correction_type multi-scan
_exptl_absorpt_process_details '(SADABS; Sheldrick, 1996)'
_exptl_crystal_colour colorless
_exptl_crystal_density_diffrn 1.743
_exptl_crystal_density_method 'not measured'
_exptl_crystal_description 'cut from needle'
_exptl_crystal_F_000 768
_exptl_crystal_size_max 0.23
_exptl_crystal_size_mid 0.23
_exptl_crystal_size_min 0.22
_refine_diff_density_max 0.316
_refine_diff_density_min -0.290
_refine_ls_extinction_method none
_refine_ls_goodness_of_fit_ref 0.978
_refine_ls_hydrogen_treatment mixed
_refine_ls_matrix_type full
_refine_ls_number_parameters 194
_refine_ls_number_reflns 3224
_refine_ls_number_restraints 1
_refine_ls_restrained_S_all 0.978
_refine_ls_R_factor_all 0.0681
_refine_ls_R_factor_gt 0.0357
_refine_ls_shift/su_max 0.001
_refine_ls_shift/su_mean <0.001
_refine_ls_structure_factor_coef Fsqd
_refine_ls_weighting_details 'calc w=1/[\s^2^(Fo^2^)+(0.0309P)^2^] where P=(Fo^2^+2Fc^2^)/3'
_refine_ls_weighting_scheme calc
_refine_ls_wR_factor_gt 0.0646
_refine_ls_wR_factor_ref 0.0747
_reflns_number_gt 2144
_reflns_number_total 3224
_reflns_threshold_expression I>2\s(I)
_cod_data_source_file ci2740.cif
_cod_data_source_block I
_cod_depositor_comments
;
The following automatic conversions were performed:
'_symmetry_cell_setting' value 'Monoclinic' changed to 'monoclinic'
according to '/home/saulius/struct/CIF-dictionaries/cif_core.dic'
dictionary named 'cif_core.dic' version 2.4.1 from 2010-06-29.

Automatic conversion script
Id: cif_fix_enum 1527 2010-12-29 10:47:43Z saulius 

The following automatic conversions were performed:

'_symmetry_cell_setting' value 'Monoclinic' changed to 'monoclinic'
according to /home/saulius/struct/CIF-dictionaries/cif_core.dic
dictionary named 'cif_core.dic' version 2.4.1 from 2010-06-29.

Automatic conversion script
Id: cif_fix_values 1715 2011-07-08 13:25:40Z adriana 
;
_cod_original_sg_symbol_H-M 'P 21/c'
_cod_database_code 2220457
_cod_database_fobs_code 2220457

loop_
_symmetry_equiv_pos_as_xyz
'x, y, z'
'-x, y+1/2, -z+1/2'
'-x, -y, -z'
'x, -y-1/2, z-1/2'

loop_
_atom_site_type_symbol
_atom_site_label
_atom_site_fract_x
_atom_site_fract_y
_atom_site_fract_z
_atom_site_U_iso_or_equiv
_atom_site_adp_type
_atom_site_calc_flag
_atom_site_refinement_flags
_atom_site_occupancy
_atom_site_disorder_assembly
_atom_site_disorder_group
Br Br1 0.48270(4) 0.491887(13) -0.27385(4) 0.05628(13) Uani d . 1 . .
Cl Cl1 1.05566(10) 1.05415(3) 0.26163(9) 0.0498(2) Uani d . 1 . .
Cl Cl2 1.25693(10) 0.85535(3) 0.61875(9) 0.0575(2) Uani d . 1 . .
N N1 0.7849(3) 0.79256(10) 0.0814(3) 0.0410(6) Uani d . 1 . .
N N2 0.6808(3) 0.76119(10) -0.0450(3) 0.0422(6) Uani d D 1 . .
O O1 1.0195(3) 0.79478(8) 0.3556(2) 0.0541(5) Uani d . 1 . .
H H1 0.9462 0.7793 0.2827 0.081 Uiso calc R 1 . .
O O2 0.6767(3) 0.68457(8) 0.1345(2) 0.0489(5) Uani d . 1 . .
C C1 0.9228(3) 0.88201(12) 0.1849(3) 0.0367(6) Uani d . 1 . .
C C2 1.0236(3) 0.85387(12) 0.3269(3) 0.0395(7) Uani d . 1 . .
C C3 1.1329(3) 0.88909(12) 0.4431(3) 0.0397(7) Uani d . 1 . .
C C4 1.1435(3) 0.94963(12) 0.4228(3) 0.0409(7) Uani d . 1 . .
H H4 1.2183 0.9722 0.5017 0.049 Uiso calc R 1 . .
C C5 1.0430(3) 0.97700(11) 0.2850(3) 0.0373(7) Uani d . 1 . .
C C6 0.9340(3) 0.94382(12) 0.1660(3) 0.0387(7) Uani d . 1 . .
H H6 0.8676 0.9626 0.0726 0.046 Uiso calc R 1 . .
C C7 0.8091(3) 0.84757(12) 0.0558(3) 0.0417(7) Uani d . 1 . .
H H7 0.7548 0.8656 -0.0442 0.050 Uiso calc R 1 . .
C C8 0.6373(3) 0.70501(12) -0.0078(3) 0.0392(7) Uani d . 1 . .
C C9 0.5343(3) 0.67109(12) -0.1518(3) 0.0373(6) Uani d . 1 . .
C C10 0.5519(3) 0.60935(11) -0.1486(3) 0.0371(6) Uani d . 1 . .
H H10 0.6248 0.5906 -0.0595 0.044 Uiso calc R 1 . .
C C11 0.4591(3) 0.57631(12) -0.2802(3) 0.0404(7) Uani d . 1 . .
C C12 0.3488(4) 0.60312(13) -0.4123(3) 0.0468(7) Uani d . 1 . .
H H12 0.2877 0.5801 -0.5000 0.056 Uiso calc R 1 . .
C C13 0.3297(4) 0.66421(13) -0.4133(4) 0.0500(8) Uani d . 1 . .
H H13 0.2544 0.6826 -0.5013 0.060 Uiso calc R 1 . .
C C14 0.4222(4) 0.69829(13) -0.2838(3) 0.0444(7) Uani d . 1 . .
H H14 0.4093 0.7396 -0.2852 0.053 Uiso calc R 1 . .
H H2 0.662(4) 0.7733(13) -0.1513(18) 0.080 Uiso d D 1 . .

loop_
_atom_site_aniso_label
_atom_site_aniso_U_11
_atom_site_aniso_U_22
_atom_site_aniso_U_33
_atom_site_aniso_U_12
_atom_site_aniso_U_13
_atom_site_aniso_U_23
Br1 0.0667(2) 0.04067(18) 0.0550(2) -0.00069(16) 0.00200(16) -0.00918(15)
Cl1 0.0677(6) 0.0367(4) 0.0459(4) -0.0006(3) 0.0154(4) 0.0005(3)
Cl2 0.0656(6) 0.0545(5) 0.0430(4) 0.0122(4) -0.0048(4) 0.0070(4)
N1 0.0484(15) 0.0403(14) 0.0325(13) -0.0066(11) 0.0066(11) -0.0035(11)
N2 0.0558(16) 0.0401(13) 0.0280(12) -0.0083(12) 0.0053(12) -0.0038(11)
O1 0.0718(17) 0.0375(11) 0.0463(13) -0.0037(10) 0.0013(11) 0.0071(10)
O2 0.0714(15) 0.0428(11) 0.0283(11) -0.0042(10) 0.0042(10) -0.0001(9)
C1 0.0396(16) 0.0403(16) 0.0311(14) -0.0024(13) 0.0103(12) -0.0019(13)
C2 0.0462(18) 0.0379(16) 0.0361(16) 0.0023(13) 0.0130(14) 0.0055(13)
C3 0.0410(17) 0.0448(17) 0.0311(15) 0.0044(14) 0.0047(13) 0.0022(13)
C4 0.0429(18) 0.0442(17) 0.0335(15) -0.0037(14) 0.0050(13) -0.0038(13)
C5 0.0457(19) 0.0329(15) 0.0346(15) -0.0011(12) 0.0119(14) -0.0007(12)
C6 0.0467(18) 0.0403(16) 0.0295(14) 0.0050(14) 0.0100(13) 0.0049(13)
C7 0.0463(19) 0.0455(18) 0.0324(15) -0.0037(14) 0.0076(13) -0.0004(13)
C8 0.0462(18) 0.0393(16) 0.0317(16) 0.0023(13) 0.0085(13) -0.0041(13)
C9 0.0430(18) 0.0408(16) 0.0280(14) -0.0024(13) 0.0085(13) -0.0018(13)
C10 0.0418(17) 0.0370(15) 0.0302(15) 0.0013(13) 0.0044(12) -0.0003(12)
C11 0.0399(18) 0.0410(16) 0.0404(17) 0.0012(13) 0.0098(14) -0.0043(14)
C12 0.0464(19) 0.0520(19) 0.0375(17) -0.0042(15) 0.0016(14) -0.0060(14)
C13 0.0449(19) 0.056(2) 0.0424(18) 0.0007(15) -0.0023(14) 0.0041(15)
C14 0.0495(19) 0.0385(16) 0.0440(17) 0.0040(14) 0.0094(15) 0.0053(14)

loop_
_atom_type_symbol
_atom_type_description
_atom_type_scat_dispersion_real
_atom_type_scat_dispersion_imag
_atom_type_scat_source
C C 0.0033 0.0016 'International Tables Vol C Tables 4.2.6.8 and 6.1.1.4'
H H 0.0000 0.0000 'International Tables Vol C Tables 4.2.6.8 and 6.1.1.4'
N N 0.0061 0.0033 'International Tables Vol C Tables 4.2.6.8 and 6.1.1.4'
O O 0.0106 0.0060 'International Tables Vol C Tables 4.2.6.8 and 6.1.1.4'
Cl Cl 0.1484 0.1585 'International Tables Vol C Tables 4.2.6.8 and 6.1.1.4'
Br Br -0.2901 2.4595 'International Tables Vol C Tables 4.2.6.8 and 6.1.1.4'

loop_
_geom_angle_atom_site_label_1
_geom_angle_atom_site_label_2
_geom_angle_atom_site_label_3
_geom_angle_site_symmetry_1
_geom_angle_site_symmetry_3
_geom_angle
_geom_angle_publ_flag
C7 N1 N2 . . 117.7(2) ?
C8 N2 N1 . . 116.9(2) ?
C8 N2 H2 . . 120(2) ?
N1 N2 H2 . . 121(2) ?
C2 O1 H1 . . 109.5 ?
C6 C1 C2 . . 119.5(3) ?
C6 C1 C7 . . 119.3(3) ?
C2 C1 C7 . . 121.1(2) ?
O1 C2 C3 . . 118.4(2) ?
O1 C2 C1 . . 123.3(3) ?
C3 C2 C1 . . 118.3(2) ?
C4 C3 C2 . . 121.7(3) ?
C4 C3 Cl2 . . 119.4(2) ?
C2 C3 Cl2 . . 118.9(2) ?
C3 C4 C5 . . 119.8(3) ?
C3 C4 H4 . . 120.1 ?
C5 C4 H4 . . 120.1 ?
C4 C5 C6 . . 120.5(3) ?
C4 C5 Cl1 . . 119.4(2) ?
C6 C5 Cl1 . . 120.1(2) ?
C5 C6 C1 . . 120.2(3) ?
C5 C6 H6 . . 119.9 ?
C1 C6 H6 . . 119.9 ?
N1 C7 C1 . . 119.4(3) ?
N1 C7 H7 . . 120.3 ?
C1 C7 H7 . . 120.3 ?
O2 C8 N2 . . 122.4(2) ?
O2 C8 C9 . . 122.6(2) ?
N2 C8 C9 . . 115.0(2) ?
C14 C9 C10 . . 119.9(3) ?
C14 C9 C8 . . 123.1(2) ?
C10 C9 C8 . . 117.0(2) ?
C11 C10 C9 . . 118.8(3) ?
C11 C10 H10 . . 120.6 ?
C9 C10 H10 . . 120.6 ?
C12 C11 C10 . . 121.6(3) ?
C12 C11 Br1 . . 119.9(2) ?
C10 C11 Br1 . . 118.5(2) ?
C13 C12 C11 . . 119.4(3) ?
C13 C12 H12 . . 120.3 ?
C11 C12 H12 . . 120.3 ?
C12 C13 C14 . . 120.2(3) ?
C12 C13 H13 . . 119.9 ?
C14 C13 H13 . . 119.9 ?
C13 C14 C9 . . 120.2(3) ?
C13 C14 H14 . . 119.9 ?
C9 C14 H14 . . 119.9 ?

loop_
_geom_bond_atom_site_label_1
_geom_bond_atom_site_label_2
_geom_bond_site_symmetry_2
_geom_bond_distance
_geom_bond_publ_flag
Br1 C11 . 1.898(3) ?
Cl1 C5 . 1.742(3) ?
Cl2 C3 . 1.731(3) ?
N1 C7 . 1.272(3) ?
N1 N2 . 1.372(3) ?
N2 C8 . 1.362(3) ?
N2 H2 . 0.893(10) ?
O1 C2 . 1.345(3) ?
O1 H1 . 0.82 ?
O2 C8 . 1.227(3) ?
C1 C6 . 1.397(4) ?
C1 C2 . 1.410(4) ?
C1 C7 . 1.458(4) ?
C2 C3 . 1.391(4) ?
C3 C4 . 1.370(3) ?
C4 C5 . 1.377(4) ?
C4 H4 . 0.93 ?
C5 C6 . 1.377(4) ?
C6 H6 . 0.93 ?
C7 H7 . 0.93 ?
C8 C9 . 1.490(4) ?
C9 C14 . 1.387(4) ?
C9 C10 . 1.388(3) ?
C10 C11 . 1.381(4) ?
C10 H10 . 0.93 ?
C11 C12 . 1.377(4) ?
C12 C13 . 1.375(4) ?
C12 H12 . 0.93 ?
C13 C14 . 1.381(4) ?
C13 H13 . 0.93 ?
C14 H14 . 0.93 ?

loop_
_geom_hbond_atom_site_label_D
_geom_hbond_atom_site_label_H
_geom_hbond_atom_site_label_A
_geom_hbond_site_symmetry_A
_geom_hbond_distance_DH
_geom_hbond_distance_HA
_geom_hbond_distance_DA
_geom_hbond_angle_DHA
O1 H1 N1 . 0.82 1.88 2.598(3) 145
N2 H2 O2 4_575 0.890(10) 2.030(10) 2.898(3) 165(3)

loop_
_cod_related_entry_id
_cod_related_entry_database
_cod_related_entry_code
1 ChemSpider 12520845
